data_2013562
loop_
_publ_author_name
'Zhang, You-Ming'
'Xian, Liang'
'Wei, Tai-Bao'

_publ_section_title Chlorobis[<i>N</i>'-ethoxycarbonyl-<i>N</i>-(4-methylphenyl)thiourea-\k<i>S</i>]copper(I)
_journal_issue 11
_journal_name_full 'Acta Crystallographica Section C'
_journal_page_first m473
_journal_page_last m474
_journal_paper_doi 10.1107/S0108270103022285
_journal_volume 59
_journal_year 2003
_chemical_formula_iupac '[Cu Cl (C11 H14 N2 O2 S)2]'
_chemical_formula_moiety 'C22 H28 Cl Cu N4 O4 S2'
_chemical_formula_sum 'C22 H28 Cl Cu N4 O4 S2'
_chemical_formula_weight 575.59
_chemical_name_systematic
;
Chlorobis[N'-ethoxycarbonyl-N-(4-methylphenyl)thiourea-\kS]copper(I)
;
_space_group_IT_number 62
_symmetry_cell_setting orthorhombic
_symmetry_space_group_name_Hall '-P 2ac 2n'
_symmetry_space_group_name_H-M 'P n m a'
_atom_sites_solution_hydrogens geom
_atom_sites_solution_primary direct
_atom_sites_solution_secondary difmap
_audit_creation_method SHELXL97
_cell_angle_alpha 90
_cell_angle_beta 90
_cell_angle_gamma 90
_cell_formula_units_Z 4
_cell_length_a 22.826(7)
_cell_length_b 6.971(2)
_cell_length_c 16.593(5)
_cell_measurement_reflns_used 998
_cell_measurement_temperature 293(2)
_cell_measurement_theta_max 22.55
_cell_measurement_theta_min 2.95
_cell_volume 2640.3(14)
_computing_cell_refinement SMART
_computing_data_collection 'SMART (Bruker, 1998)'
_computing_data_reduction 'SAINT (Bruker, 1998)'
_computing_molecular_graphics 'SHELXTL (Bruker, 1998)'
_computing_publication_material SHELXTL
_computing_structure_refinement 'SHELXL97 (Sheldrick, 1997)'
_computing_structure_solution 'SHELXS97 (Sheldrick, 1990)'
_diffrn_ambient_temperature 293(2)
_diffrn_measured_fraction_theta_full 0.994
_diffrn_measured_fraction_theta_max 0.994
_diffrn_measurement_device_type 'Make Model CCD area-detector'
_diffrn_measurement_method '\f and \w'
_diffrn_radiation_monochromator graphite
_diffrn_radiation_source 'fine-focus sealed tube'
_diffrn_radiation_type MoK\a
_diffrn_radiation_wavelength 0.71073
_diffrn_reflns_av_R_equivalents 0.068
_diffrn_reflns_av_sigmaI/netI 0.054
_diffrn_reflns_limit_h_max 28
_diffrn_reflns_limit_h_min -27
_diffrn_reflns_limit_k_max 7
_diffrn_reflns_limit_k_min -8
_diffrn_reflns_limit_l_max 20
_diffrn_reflns_limit_l_min -20
_diffrn_reflns_number 14770
_diffrn_reflns_theta_full 26.42
_diffrn_reflns_theta_max 26.42
_diffrn_reflns_theta_min 1.52
_exptl_absorpt_coefficient_mu 1.121
_exptl_absorpt_correction_T_max 0.836
_exptl_absorpt_correction_T_min 0.542
_exptl_absorpt_correction_type multi-scan
_exptl_absorpt_process_details '(SADABS; Bruker, 1998)'
_exptl_crystal_colour colourless
_exptl_crystal_density_diffrn 1.448
_exptl_crystal_density_meas ?
_exptl_crystal_density_method 'not measured'
_exptl_crystal_description block
_exptl_crystal_F_000 1192
_exptl_crystal_size_max 0.30
_exptl_crystal_size_mid 0.20
_exptl_crystal_size_min 0.16
_refine_diff_density_max 0.35
_refine_diff_density_min -0.32
_refine_ls_extinction_method none
_refine_ls_goodness_of_fit_ref 1.148
_refine_ls_hydrogen_treatment constr
_refine_ls_matrix_type full
_refine_ls_number_parameters 202
_refine_ls_number_reflns 2943
_refine_ls_number_restraints 0
_refine_ls_restrained_S_all 1.148
_refine_ls_R_factor_all 0.116
_refine_ls_R_factor_gt 0.059
_refine_ls_shift/su_max 0.000
_refine_ls_shift/su_mean 0.000
_refine_ls_structure_factor_coef Fsqd
_refine_ls_weighting_details 'calc w = 1/[\s^2^(Fo^2^)+(0.0741P)^2^+0.2626P] where P=(Fo^2^+2Fc^2^)/3'
_refine_ls_weighting_scheme calc
_refine_ls_wR_factor_gt 0.131
_refine_ls_wR_factor_ref 0.161
_reflns_number_gt 1757
_reflns_number_total 2943
_reflns_threshold_expression I>2\s(I)
_cod_data_source_file de1224.cif
_cod_data_source_block I
_cod_depositor_comments
;
The following automatic conversions were performed:
'_symmetry_cell_setting' value 'Orthorhombic' changed to 'orthorhombic'
according to '/home/saulius/struct/CIF-dictionaries/cif_core.dic'
dictionary named 'cif_core.dic' version 2.4.1 from 2010-06-29.

Automatic conversion script
Id: cif_fix_enum 1527 2010-12-29 10:47:43Z saulius 

The following automatic conversions were performed:

'_symmetry_cell_setting' value 'Orthorhombic' changed to
'orthorhombic' according to
/home/saulius/struct/CIF-dictionaries/cif_core.dic dictionary named
'cif_core.dic' version 2.4.1 from 2010-06-29.

Automatic conversion script
Id: cif_fix_values 1715 2011-07-08 13:25:40Z adriana 

The following automatic conversions were performed:

'_exptl_crystal_density_meas' value 'not measured' was changed to '?'
- the value is perceived as not measured.

Automatic conversion script
Id: cif_fix_values 3008 2015-01-20 13:52:24Z robertas 
;
_cod_original_cell_volume 2640.1(14)
_cod_original_sg_symbol_H-M Pnma
_cod_database_code 2013562
_cod_database_fobs_code 2013562

loop_
_symmetry_equiv_pos_as_xyz
'x, y, z'
'-x+1/2, -y, z+1/2'
'-x, y+1/2, -z'
'x+1/2, -y+1/2, -z+1/2'
'-x, -y, -z'
'x-1/2, y, -z-1/2'
'x, -y-1/2, z'
'-x-1/2, y-1/2, z-1/2'

loop_
_atom_site_label
_atom_site_fract_x
_atom_site_fract_y
_atom_site_fract_z
_atom_site_U_iso_or_equiv
_atom_site_adp_type
_atom_site_calc_flag
_atom_site_refinement_flags
_atom_site_occupancy
_atom_site_disorder_assembly
_atom_site_disorder_group
_atom_site_type_symbol
Cu1 0.47544(3) 0.7500 0.32174(4) 0.0580(3) Uani d S 1 . . Cu
S1 0.45043(8) 0.7500 0.19262(9) 0.0654(6) Uani d S 1 . . S
S2 0.40543(6) 0.7500 0.41373(9) 0.0538(5) Uani d S 1 . . S
Cl1 0.57008(7) 0.7500 0.35843(10) 0.0833(7) Uani d S 1 . . Cl
N1 0.5099(2) 0.7500 0.0544(3) 0.0569(15) Uani d S 1 . . N
H1 0.5446 0.7500 0.0343 0.068 Uiso calc SR 1 . . H
N2 0.5649(2) 0.7500 0.1683(3) 0.0551(14) Uani d S 1 . . N
H2A 0.5659 0.7500 0.2201 0.066 Uiso calc SR 1 . . H
N3 0.4010(2) 0.7500 0.5717(3) 0.080(2) Uani d S 1 . . N
H3A 0.4190 0.7500 0.6172 0.096 Uiso calc SR 1 . . H
N4 0.4939(2) 0.7500 0.5183(3) 0.0460(13) Uani d S 1 . . N
H4 0.5154 0.7500 0.4757 0.055 Uiso calc SR 1 . . H
O1 0.6249(2) 0.7500 0.0579(3) 0.0832(16) Uani d S 1 . . O
O2 0.66131(19) 0.7500 0.1832(3) 0.0757(15) Uani d S 1 . . O
O3 0.4993(2) 0.7500 0.6561(3) 0.0928(19) Uani d S 1 . . O
O4 0.57942(16) 0.7500 0.5785(2) 0.0540(11) Uani d S 1 . . O
C1 0.4664(3) 0.7500 -0.0052(4) 0.0552(17) Uani d S 1 . . C
C2 0.4069(3) 0.7500 0.0070(4) 0.070(2) Uani d S 1 . . C
H2 0.3921 0.7500 0.0591 0.085 Uiso calc SR 1 . . H
C3 0.3692(3) 0.7500 -0.0577(4) 0.088(3) Uani d S 1 . . C
H3 0.3290 0.7500 -0.0482 0.106 Uiso calc SR 1 . . H
C4 0.3894(3) 0.7500 -0.1367(4) 0.0641(19) Uani d S 1 . . C
C5 0.4478(3) 0.7500 -0.1477(4) 0.072(2) Uani d S 1 . . C
H5 0.4628 0.7500 -0.1998 0.086 Uiso calc SR 1 . . H
C6 0.4857(3) 0.7500 -0.0837(4) 0.069(2) Uani d S 1 . . C
H6 0.5257 0.7500 -0.0937 0.082 Uiso calc SR 1 . . H
C7 0.3486(4) 0.7500 -0.2076(5) 0.092(3) Uani d S 1 . . C
H7A 0.3452 0.8779 -0.2285 0.138 Uiso calc PR 0.50 . . H
H7B 0.3107 0.7053 -0.1909 0.138 Uiso calc PR 0.50 . . H
H7C 0.3638 0.6667 -0.2487 0.138 Uiso calc PR 0.50 . . H
C8 0.5105(2) 0.7500 0.1331(4) 0.0509(16) Uani d S 1 . . C
C9 0.6179(3) 0.7500 0.1292(4) 0.0649(19) Uani d S 1 . . C
C10 0.7200(3) 0.7500 0.1477(5) 0.099(3) Uani d S 1 . . C
H10A 0.7258 0.8631 0.1146 0.119 Uiso calc PR 0.50 . . H
H10B 0.7258 0.6369 0.1146 0.119 Uiso calc PR 0.50 . . H
C11 0.7608(3) 0.7500 0.2167(5) 0.129(4) Uani d S 1 . . C
H11A 0.8004 0.7500 0.1972 0.193 Uiso calc SR 1 . . H
H11B 0.7542 0.6376 0.2488 0.193 Uiso calc PR 0.50 . . H
H11C 0.7542 0.8624 0.2488 0.193 Uiso calc PR 0.50 . . H
C12 0.3383(3) 0.7500 0.5751(4) 0.061(2) Uani d S 1 . . C
C13 0.3094(2) 0.5825(10) 0.5800(3) 0.0831(17) Uani d . 1 . . C
H13 0.3293 0.4668 0.5745 0.100 Uiso calc R 1 . . H
C14 0.2490(2) 0.5846(11) 0.5936(3) 0.0909(19) Uani d . 1 . . C
H14 0.2289 0.4687 0.5962 0.109 Uiso calc R 1 . . H
C15 0.2190(3) 0.7500 0.6028(4) 0.075(3) Uani d S 1 . . C
C16 0.1543(3) 0.7500 0.6234(5) 0.119(4) Uani d S 1 . . C
H16A 0.1477 0.8278 0.6703 0.178 Uiso calc PR 0.50 . . H
H16B 0.1417 0.6211 0.6340 0.178 Uiso calc PR 0.50 . . H
H16C 0.1324 0.8012 0.5789 0.178 Uiso calc PR 0.50 . . H
C17 0.4342(2) 0.7500 0.5071(3) 0.0454(15) Uani d S 1 . . C
C18 0.5224(3) 0.7500 0.5916(4) 0.0518(16) Uani d S 1 . . C
C19 0.6155(3) 0.7500 0.6510(4) 0.0623(19) Uani d S 1 . . C
H19A 0.6075 0.6370 0.6833 0.075 Uiso calc PR 0.50 . . H
H19B 0.6075 0.8630 0.6833 0.075 Uiso calc PR 0.50 . . H
C20 0.6773(3) 0.7500 0.6239(5) 0.093(3) Uani d S 1 . . C
H20A 0.6837 0.8562 0.5881 0.139 Uiso calc PR 0.50 . . H
H20B 0.6855 0.6322 0.5962 0.139 Uiso calc PR 0.50 . . H
H20C 0.7026 0.7616 0.6698 0.139 Uiso calc PR 0.50 . . H

loop_
_atom_site_aniso_label
_atom_site_aniso_U_11
_atom_site_aniso_U_22
_atom_site_aniso_U_33
_atom_site_aniso_U_12
_atom_site_aniso_U_13
_atom_site_aniso_U_23
Cu1 0.0484(5) 0.0897(7) 0.0359(4) 0.000 -0.0006(3) 0.000
S1 0.0477(9) 0.1125(16) 0.0360(9) 0.000 0.0022(7) 0.000
S2 0.0384(8) 0.0879(13) 0.0352(8) 0.000 -0.0065(6) 0.000
Cl1 0.0433(9) 0.161(2) 0.0451(9) 0.000 0.0001(7) 0.000
N1 0.045(3) 0.088(4) 0.037(3) 0.000 0.002(2) 0.000
N2 0.055(3) 0.077(4) 0.033(3) 0.000 0.001(2) 0.000
N3 0.037(3) 0.176(7) 0.028(3) 0.000 -0.001(2) 0.000
N4 0.038(3) 0.067(4) 0.033(3) 0.000 -0.007(2) 0.000
O1 0.058(3) 0.153(5) 0.039(3) 0.000 0.005(2) 0.000
O2 0.044(2) 0.131(5) 0.052(3) 0.000 0.007(2) 0.000
O3 0.051(3) 0.191(6) 0.037(3) 0.000 -0.007(2) 0.000
O4 0.036(2) 0.081(3) 0.046(2) 0.000 -0.0133(19) 0.000
C1 0.054(4) 0.078(5) 0.034(3) 0.000 -0.001(3) 0.000
C2 0.059(4) 0.115(6) 0.038(4) 0.000 0.007(3) 0.000
C3 0.060(5) 0.160(8) 0.045(4) 0.000 0.002(3) 0.000
C4 0.072(5) 0.076(5) 0.044(4) 0.000 -0.008(3) 0.000
C5 0.063(5) 0.115(7) 0.038(4) 0.000 0.006(3) 0.000
C6 0.058(4) 0.106(6) 0.042(4) 0.000 0.006(3) 0.000
C7 0.079(5) 0.139(8) 0.057(5) 0.000 -0.020(4) 0.000
C8 0.044(4) 0.067(5) 0.042(3) 0.000 0.003(3) 0.000
C9 0.048(4) 0.098(6) 0.048(4) 0.000 0.006(3) 0.000
C10 0.048(4) 0.182(10) 0.068(5) 0.000 0.009(4) 0.000
C11 0.053(5) 0.249(14) 0.084(6) 0.000 0.009(4) 0.000
C12 0.038(4) 0.108(7) 0.037(3) 0.000 -0.009(3) 0.000
C13 0.059(3) 0.102(5) 0.088(4) 0.008(3) -0.018(3) -0.009(3)
C14 0.056(3) 0.126(6) 0.090(4) -0.026(4) -0.011(3) 0.016(4)
C15 0.041(4) 0.147(9) 0.038(4) 0.000 -0.001(3) 0.000
C16 0.045(4) 0.253(13) 0.057(5) 0.000 0.006(4) 0.000
C17 0.034(3) 0.058(4) 0.044(3) 0.000 -0.010(3) 0.000
C18 0.044(4) 0.076(5) 0.035(3) 0.000 -0.012(3) 0.000
C19 0.050(4) 0.082(5) 0.054(4) 0.000 -0.022(3) 0.000
C20 0.046(4) 0.127(8) 0.105(7) 0.000 -0.025(4) 0.000

loop_
_atom_type_symbol
_atom_type_description
_atom_type_scat_dispersion_real
_atom_type_scat_dispersion_imag
_atom_type_scat_source
C C 0.0033 0.0016 'International Tables Vol C Tables 4.2.6.8 and 6.1.1.4'
H H 0.0000 0.0000 'International Tables Vol C Tables 4.2.6.8 and 6.1.1.4'
N N 0.0061 0.0033 'International Tables Vol C Tables 4.2.6.8 and 6.1.1.4'
O O 0.0106 0.0060 'International Tables Vol C Tables 4.2.6.8 and 6.1.1.4'
S S 0.1246 0.1234 'International Tables Vol C Tables 4.2.6.8 and 6.1.1.4'
Cl Cl 0.1484 0.1585 'International Tables Vol C Tables 4.2.6.8 and 6.1.1.4'
Cu Cu 0.3201 1.2651 'International Tables Vol C Tables 4.2.6.8 and 6.1.1.4'

loop_
_geom_angle_atom_site_label_1
_geom_angle_atom_site_label_2
_geom_angle_atom_site_label_3
_geom_angle_site_symmetry_1
_geom_angle
S2 Cu1 S1 . 118.77(7)
S2 Cu1 Cl1 . 120.58(7)
S1 Cu1 Cl1 . 120.66(7)
C8 S1 Cu1 . 110.9(2)
C17 S2 Cu1 . 110.7(2)
C8 N1 C1 . 135.5(5)
C8 N1 H1 . 112.2
C1 N1 H1 . 112.2
C8 N2 C9 . 126.6(5)
C8 N2 H2A . 116.7
C9 N2 H2A . 116.7
C17 N3 C12 . 127.6(5)
C17 N3 H3A . 116.2
C12 N3 H3A . 116.2
C17 N4 C18 . 125.9(5)
C17 N4 H4 . 117.0
C18 N4 H4 . 117.0
C9 O2 C10 . 114.1(5)
C18 O4 C19 . 114.9(5)
C2 C1 C6 . 117.0(6)
C2 C1 N1 . 126.7(6)
C6 C1 N1 . 116.3(6)
C1 C2 C3 . 120.4(6)
C1 C2 H2 . 119.8
C3 C2 H2 . 119.8
C2 C3 C4 . 121.8(7)
C2 C3 H3 . 119.1
C4 C3 H3 . 119.1
C5 C4 C3 . 117.2(6)
C5 C4 C7 . 120.6(7)
C3 C4 C7 . 122.2(7)
C4 C5 C6 . 121.3(7)
C4 C5 H5 . 119.3
C6 C5 H5 . 119.3
C5 C6 C1 . 122.3(6)
C5 C6 H6 . 118.9
C1 C6 H6 . 118.9
C4 C7 H7A . 109.5
C4 C7 H7B . 109.5
H7A C7 H7B . 109.5
C4 C7 H7C . 109.5
H7A C7 H7C . 109.5
H7B C7 H7C . 109.5
N1 C8 N2 . 115.8(5)
N1 C8 S1 . 125.2(5)
N2 C8 S1 . 119.0(4)
O1 C9 O2 . 124.5(6)
O1 C9 N2 . 125.9(6)
O2 C9 N2 . 109.6(5)
O2 C10 C11 . 105.4(6)
O2 C10 H10A . 110.7
C11 C10 H10A . 110.7
O2 C10 H10B . 110.7
C11 C10 H10B . 110.7
H10A C10 H10B . 108.8
C10 C11 H11A . 109.5
C10 C11 H11B . 109.5
H11A C11 H11B . 109.5
C10 C11 H11C . 109.5
H11A C11 H11C . 109.5
H11B C11 H11C . 109.5
C13 C12 C13 7_575 120.8(7)
C13 C12 N3 7_575 119.5(3)
C13 C12 N3 . 119.5(3)
C12 C13 C14 . 119.0(6)
C12 C13 H13 . 120.5
C14 C13 H13 . 120.5
C15 C14 C13 . 121.9(6)
C15 C14 H14 . 119.0
C13 C14 H14 . 119.0
C14 C15 C14 7_575 117.2(7)
C14 C15 C16 7_575 121.4(4)
C14 C15 C16 . 121.4(4)
C15 C16 H16A . 109.5
C15 C16 H16B . 109.5
H16A C16 H16B . 109.5
C15 C16 H16C . 109.5
H16A C16 H16C . 109.5
H16B C16 H16C . 109.5
N3 C17 N4 . 117.5(5)
N3 C17 S2 . 121.7(4)
N4 C17 S2 . 120.8(4)
O3 C18 O4 . 125.7(5)
O3 C18 N4 . 125.6(6)
O4 C18 N4 . 108.7(5)
O4 C19 C20 . 106.7(6)
O4 C19 H19A . 110.4
C20 C19 H19A . 110.4
O4 C19 H19B . 110.4
C20 C19 H19B . 110.4
H19A C19 H19B . 108.6
C19 C20 H20A . 109.5
C19 C20 H20B . 109.5
H20A C20 H20B . 109.5
C19 C20 H20C . 109.5
H20A C20 H20C . 109.5
H20B C20 H20C . 109.5

loop_
_geom_bond_atom_site_label_1
_geom_bond_atom_site_label_2
_geom_bond_site_symmetry_2
_geom_bond_distance
_geom_bond_publ_flag
Cu1 S2 . 2.2099(17) ?
Cu1 S1 . 2.2171(18) ?
Cu1 Cl1 . 2.2445(19) ?
S1 C8 . 1.689(6) ?
S2 C17 . 1.683(6) ?
N1 C8 . 1.306(8) ?
N1 C1 . 1.400(7) ?
N1 H1 . 0.8600 ?
N2 C8 . 1.373(7) ?
N2 C9 . 1.373(8) ?
N2 H2A . 0.8600 ?
N3 C17 . 1.312(8) ?
N3 C12 . 1.434(8) ?
N3 H3A . 0.8600 ?
N4 C17 . 1.374(7) ?
N4 C18 . 1.380(7) ?
N4 H4 . 0.8600 ?
O1 C9 . 1.192(8) ?
O2 C9 . 1.337(8) ?
O2 C10 . 1.464(8) ?
O3 C18 . 1.193(7) ?
O4 C18 . 1.319(7) ?
O4 C19 . 1.458(7) ?
C1 C2 . 1.373(9) ?
C1 C6 . 1.375(9) ?
C2 C3 . 1.376(9) ?
C2 H2 . 0.9300 ?
C3 C4 . 1.391(9) ?
C3 H3 . 0.9300 ?
C4 C5 . 1.345(10) ?
C4 C7 . 1.500(9) ?
C5 C6 . 1.369(9) ?
C5 H5 . 0.9300 ?
C6 H6 . 0.9300 ?
C7 H7A . 0.9600 ?
C7 H7B . 0.9600 ?
C7 H7C . 0.9600 ?
C10 C11 . 1.475(11) ?
C10 H10A . 0.9700 ?
C10 H10B . 0.9700 ?
C11 H11A . 0.9600 ?
C11 H11B . 0.9600 ?
C11 H11C . 0.9600 ?
C12 C13 7_575 1.343(7) ?
C12 C13 . 1.343(7) ?
C13 C14 . 1.397(7) ?
C13 H13 . 0.9300 ?
C14 C15 . 1.351(7) ?
C14 H14 . 0.9300 ?
C15 C14 7_575 1.351(7) ?
C15 C16 . 1.515(9) ?
C16 H16A . 0.9600 ?
C16 H16B . 0.9600 ?
C16 H16C . 0.9600 ?
C19 C20 . 1.480(9) ?
C19 H19A . 0.9700 ?
C19 H19B . 0.9700 ?
C20 H20A . 0.9600 ?
C20 H20B . 0.9600 ?
C20 H20C . 0.9600 ?

loop_
_geom_hbond_atom_site_label_D
_geom_hbond_atom_site_label_H
_geom_hbond_atom_site_label_A
_geom_hbond_distance_DH
_geom_hbond_distance_HA
_geom_hbond_distance_DA
_geom_hbond_angle_DHA
_geom_hbond_publ_flag
N1 H1 O1 0.86 1.874 2.625 145 y
N2 H2A Cl1 0.86 2.297 3.157 179 y
N3 H3A O3 0.86 1.943 2.645 138 y
N4 H4 Cl1 0.86 2.313 3.172 178 y

loop_
_geom_torsion_atom_site_label_1
_geom_torsion_atom_site_label_2
_geom_torsion_atom_site_label_3
_geom_torsion_atom_site_label_4
_geom_torsion_site_symmetry_1
_geom_torsion_site_symmetry_4
_geom_torsion
S2 Cu1 S1 C8 . . 180.0
Cl1 Cu1 S1 C8 . . 0.0
S1 Cu1 S2 C17 . . 180.0
Cl1 Cu1 S2 C17 . . 0.0
C8 N1 C1 C2 . . 0.0
C8 N1 C1 C6 . . 180.0
C6 C1 C2 C3 . . 0.0
N1 C1 C2 C3 . . 180.0
C1 C2 C3 C4 . . 0.0
C2 C3 C4 C5 . . 0.0
C2 C3 C4 C7 . . 180.0
C3 C4 C5 C6 . . 0.0
C7 C4 C5 C6 . . 180.0
C4 C5 C6 C1 . . 0.0
C2 C1 C6 C5 . . 0.0
N1 C1 C6 C5 . . 180.0
C1 N1 C8 N2 . . 180.0
C1 N1 C8 S1 . . 0.0
C9 N2 C8 N1 . . 0.0
C9 N2 C8 S1 . . 180.0
Cu1 S1 C8 N1 . . 180.0
Cu1 S1 C8 N2 . . 0.0
C10 O2 C9 O1 . . 0.0
C10 O2 C9 N2 . . 180.0
C8 N2 C9 O1 . . 0.0
C8 N2 C9 O2 . . 180.0
C9 O2 C10 C11 . . 180.0
C17 N3 C12 C13 . 7_575 -92.7(5)
C17 N3 C12 C13 . . 92.7(5)
C13 C12 C13 C14 7_575 . -2.5(10)
N3 C12 C13 C14 . . 172.0(5)
C12 C13 C14 C15 . . -0.8(9)
C13 C14 C15 C14 . 7_575 4.0(11)
C13 C14 C15 C16 . . -175.6(6)
C12 N3 C17 N4 . . 180.0
C12 N3 C17 S2 . . 0.0000(10)
C18 N4 C17 N3 . . 0.0
C18 N4 C17 S2 . . 180.0
Cu1 S2 C17 N3 . . 180.0
Cu1 S2 C17 N4 . . 0.0
C19 O4 C18 O3 . . 0.0000(10)
C19 O4 C18 N4 . . 180.0
C17 N4 C18 O3 . . 0.0000(10)
C17 N4 C18 O4 . . 180.0
C18 O4 C19 C20 . . 180.0000(10)
